data_2300188
loop_
_publ_author_name
'Legrand, Vincent'
'Pillet, S\'ebastien'
'Weber, Hans-Peter'
'Souhassou, Mohamed'
'L\'etard, Jean-Fran\,cois'
'Guionneau, Philippe'
'Lecomte, Claude'

_publ_section_title
;
 On the precision and accuracy of structural analysis of light-induced
 metastable states
;
_journal_issue 6
_journal_name_full 'Journal of Applied Crystallography'
_journal_page_first 1076
_journal_page_last 1088
_journal_paper_doi 10.1107/S0021889807040149
_journal_volume 40
_journal_year 2007
_chemical_formula_moiety 'C26 H16 Fe N6 S2'
_chemical_formula_sum 'C26 H16 Fe N6 S2'
_chemical_formula_weight 532.42
_chemical_name_systematic
;
 ?
;
_space_group_IT_number 60
_symmetry_cell_setting orthorhombic
_symmetry_space_group_name_Hall '-P 2n 2ab'
_symmetry_space_group_name_H-M 'P b c n'
_atom_sites_solution_hydrogens geom
_atom_sites_solution_primary direct
_atom_sites_solution_secondary difmap
_audit_creation_method SHELXL-97
_cell_angle_alpha 90.00
_cell_angle_beta 90.00
_cell_angle_gamma 90.00
_cell_formula_units_Z 4
_cell_length_a 12.7620(10)
_cell_length_b 10.0240(10)
_cell_length_c 17.0900(10)
_cell_measurement_reflns_used 23007
_cell_measurement_temperature 15(2)
_cell_measurement_theta_max 45.31
_cell_measurement_theta_min 3.99
_cell_volume 2186.3(3)
_computing_cell_refinement 'CRYSALIS Oxford Diffraction (2004)'
_computing_data_collection 'CRYSALIS Oxford Diffraction (2004)'
_computing_data_reduction 'CRYSALIS Oxford Diffraction (2004)'
_computing_structure_refinement 'SHELXL-97 (Sheldrick, 1997)'
_computing_structure_solution 'SHELXS-97 (Sheldrick, 1990)'
_diffrn_ambient_temperature 15(2)
_diffrn_measured_fraction_theta_full 0.776
_diffrn_measured_fraction_theta_max 0.776
_diffrn_measurement_device_type 'KUMA KM6'
_diffrn_measurement_method 'phi scans'
_diffrn_radiation_monochromator Si
_diffrn_radiation_source synchrotron
_diffrn_radiation_type synchrotron
_diffrn_radiation_wavelength 0.71
_diffrn_reflns_av_R_equivalents 0.019
_diffrn_reflns_av_sigmaI/netI 0.0322
_diffrn_reflns_limit_h_max 25
_diffrn_reflns_limit_h_min 0
_diffrn_reflns_limit_k_max 20
_diffrn_reflns_limit_k_min 0
_diffrn_reflns_limit_l_max 31
_diffrn_reflns_limit_l_min 0
_diffrn_reflns_number 23007
_diffrn_reflns_theta_full 45.31
_diffrn_reflns_theta_max 45.31
_diffrn_reflns_theta_min 3.99
_diffrn_standards_decay_% 0
_diffrn_standards_interval_count 0
_diffrn_standards_number 0
_exptl_absorpt_coefficient_mu 0.911
_exptl_absorpt_correction_T_max 0.830
_exptl_absorpt_correction_T_min 0.808
_exptl_absorpt_correction_type gaussian
_exptl_absorpt_process_details
;
Absorption correction were performed using CRYSALIS Oxford Diffraction (2004)
;
_exptl_crystal_colour purple
_exptl_crystal_density_diffrn 1.618
_exptl_crystal_density_method 'not measured'
_exptl_crystal_description block
_exptl_crystal_F_000 1088
_exptl_crystal_size_max 0.24
_exptl_crystal_size_mid 0.22
_exptl_crystal_size_min 0.21
_refine_diff_density_max 3.656
_refine_diff_density_min -0.725
_refine_ls_extinction_method none
_refine_ls_goodness_of_fit_ref 1.034
_refine_ls_hydrogen_treatment mixed
_refine_ls_matrix_type full
_refine_ls_number_parameters 191
_refine_ls_number_reflns 7122
_refine_ls_number_restraints 0
_refine_ls_restrained_S_all 1.034
_refine_ls_R_factor_all 0.0665
_refine_ls_R_factor_gt 0.0488
_refine_ls_shift/su_max 0.001
_refine_ls_shift/su_mean 0.000
_refine_ls_structure_factor_coef Fsqd
_refine_ls_weighting_details 'calc w=1/[\s^2^(Fo^2^)+(0.1061P)^2^+0.2257P] where P=(Fo^2^+2Fc^2^)/3'
_refine_ls_weighting_scheme calc
_refine_ls_wR_factor_gt 0.1364
_refine_ls_wR_factor_ref 0.1482
_reflns_number_gt 5377
_reflns_number_total 7122
_reflns_threshold_expression >2sigma(I)
_cod_data_source_file db5028.cif
_cod_data_source_block ls_15k
_cod_original_cell_volume 2186.2(3)
_cod_original_sg_symbol_H-M 'P bcn'
_cod_database_code 2300188
_cod_database_fobs_code 2300188

loop_
_symmetry_equiv_pos_as_xyz
'x, y, z'
'-x+1/2, -y+1/2, z+1/2'
'-x, y, -z+1/2'
'x+1/2, -y+1/2, -z'
'-x, -y, -z'
'x-1/2, y-1/2, -z-1/2'
'x, -y, z-1/2'
'-x-1/2, y-1/2, z'

loop_
_atom_site_type_symbol
_atom_site_label
_atom_site_fract_x
_atom_site_fract_y
_atom_site_fract_z
_atom_site_U_iso_or_equiv
_atom_site_adp_type
_atom_site_calc_flag
_atom_site_refinement_flags
_atom_site_occupancy
_atom_site_disorder_assembly
_atom_site_disorder_group
Fe Fe 0.5000 0.14734(2) 0.2500 0.01108(5) Uani d S 1 . .
N N 0.52856(8) 0.28326(10) 0.17235(6) 0.01507(14) Uani d . 1 . .
C C 0.56909(8) 0.36224(10) 0.13155(7) 0.01454(15) Uani d . 1 . .
S S 0.62638(2) 0.47174(3) 0.074878(18) 0.01562(6) Uani d . 1 . .
N N1 0.48795(7) 0.01028(9) 0.33294(6) 0.01242(12) Uani d . 1 . .
N N2 0.65193(7) 0.13266(9) 0.27546(5) 0.01219(12) Uani d . 1 . .
C C1 0.58258(7) -0.03021(10) 0.36135(6) 0.01236(14) Uani d . 1 . .
C C2 0.67223(8) 0.03504(10) 0.32915(6) 0.01224(13) Uani d . 1 . .
C C3 0.40256(8) -0.04384(11) 0.36486(7) 0.01521(15) Uani d . 1 . .
C C4 0.40741(9) -0.14209(12) 0.42327(8) 0.01728(17) Uani d . 1 . .
C C5 0.50314(9) -0.18715(12) 0.44977(8) 0.01656(17) Uani d . 1 . .
C C6 0.59481(8) -0.12900(10) 0.41889(6) 0.01369(14) Uani d . 1 . .
C C7 0.69873(9) -0.16625(11) 0.44212(7) 0.01562(15) Uani d . 1 . .
C C8 0.78465(8) -0.10668(11) 0.41029(7) 0.01526(16) Uani d . 1 . .
C C9 0.77361(8) -0.00208(10) 0.35304(6) 0.01330(14) Uani d . 1 . .
C C10 0.85878(8) 0.06613(11) 0.31868(7) 0.01574(16) Uani d . 1 . .
C C11 0.83805(8) 0.16439(12) 0.26436(7) 0.01582(16) Uani d . 1 . .
C C12 0.73406(8) 0.19607(11) 0.24471(6) 0.01400(15) Uani d . 1 . .
H H3 0.335(2) -0.018(2) 0.3497(16) 0.025(6) Uiso d . 1 . .
H H4 0.340(2) -0.173(3) 0.4401(15) 0.022(6) Uiso d . 1 . .
H H5 0.5100(16) -0.249(3) 0.4890(15) 0.018(5) Uiso d . 1 . .
H H7 0.7064(18) -0.240(3) 0.4812(14) 0.021(5) Uiso d . 1 . .
H H8 0.8557(17) -0.132(2) 0.4239(13) 0.011(4) Uiso d . 1 . .
H H10 0.926(2) 0.052(3) 0.3329(16) 0.028(6) Uiso d . 1 . .
H H11 0.8968(19) 0.205(2) 0.2409(13) 0.014(5) Uiso d . 1 . .
H H12 0.7199(18) 0.261(2) 0.2059(14) 0.018(5) Uiso d . 1 . .

loop_
_atom_site_aniso_label
_atom_site_aniso_U_11
_atom_site_aniso_U_22
_atom_site_aniso_U_33
_atom_site_aniso_U_12
_atom_site_aniso_U_13
_atom_site_aniso_U_23
Fe 0.01078(8) 0.01042(8) 0.01204(9) 0.000 -0.00013(5) 0.000
N 0.0154(3) 0.0135(3) 0.0163(4) 0.0003(2) 0.0002(3) 0.0012(2)
C 0.0145(3) 0.0134(3) 0.0157(4) 0.0009(3) -0.0002(3) 0.0007(3)
S 0.01643(10) 0.01413(10) 0.01630(12) -0.00044(7) 0.00094(8) 0.00163(7)
N1 0.0113(3) 0.0118(3) 0.0141(3) -0.0003(2) -0.0006(2) 0.0018(2)
N2 0.0129(3) 0.0114(3) 0.0123(3) 0.0000(2) -0.0003(2) 0.0004(2)
C1 0.0118(3) 0.0112(3) 0.0141(4) -0.0002(2) -0.0008(3) 0.0007(2)
C2 0.0114(3) 0.0117(3) 0.0136(4) -0.0001(2) -0.0005(2) 0.0007(2)
C3 0.0121(3) 0.0153(3) 0.0183(4) -0.0003(3) -0.0002(3) 0.0030(3)
C4 0.0133(3) 0.0182(4) 0.0203(5) -0.0017(3) 0.0004(3) 0.0055(3)
C5 0.0159(3) 0.0159(4) 0.0178(4) -0.0010(3) -0.0007(3) 0.0053(3)
C6 0.0130(3) 0.0136(3) 0.0144(4) 0.0003(3) -0.0013(3) 0.0024(3)
C7 0.0145(3) 0.0153(4) 0.0171(4) 0.0000(3) -0.0019(3) 0.0039(3)
C8 0.0134(3) 0.0153(4) 0.0171(4) 0.0011(3) -0.0021(3) 0.0024(3)
C9 0.0121(3) 0.0130(3) 0.0148(4) 0.0008(2) -0.0013(3) 0.0007(3)
C10 0.0120(3) 0.0170(4) 0.0182(4) -0.0004(3) -0.0009(3) 0.0013(3)
C11 0.0125(3) 0.0162(4) 0.0188(4) -0.0008(3) 0.0003(3) 0.0020(3)
C12 0.0125(3) 0.0138(3) 0.0157(4) -0.0007(3) -0.0003(3) 0.0018(3)

loop_
_atom_type_symbol
_atom_type_description
_atom_type_scat_dispersion_real
_atom_type_scat_dispersion_imag
_atom_type_scat_source
C C 0.0033 0.0016 'International Tables Vol C Tables 4.2.6.8 and 6.1.1.4'
H H 0.0000 0.0000 'International Tables Vol C Tables 4.2.6.8 and 6.1.1.4'
Fe Fe 0.3463 0.8444 'International Tables Vol C Tables 4.2.6.8 and 6.1.1.4'
N N 0.0061 0.0033 'International Tables Vol C Tables 4.2.6.8 and 6.1.1.4'
S S 0.1246 0.1234 'International Tables Vol C Tables 4.2.6.8 and 6.1.1.4'

loop_
_geom_angle_atom_site_label_1
_geom_angle_atom_site_label_2
_geom_angle_atom_site_label_3
_geom_angle_site_symmetry_1
_geom_angle_site_symmetry_3
_geom_angle
_geom_angle_publ_flag
N Fe N 3_655 . 90.57(6) ?
N Fe N1 3_655 3_655 173.40(4) ?
N Fe N1 . 3_655 89.02(4) ?
N Fe N1 3_655 . 89.02(4) ?
N Fe N1 . . 173.40(4) ?
N1 Fe N1 3_655 . 92.13(6) ?
N Fe N2 3_655 3_655 91.05(4) ?
N Fe N2 . 3_655 94.90(4) ?
N1 Fe N2 3_655 3_655 82.42(4) ?
N1 Fe N2 . 3_655 91.69(4) ?
N Fe N2 3_655 . 94.90(4) ?
N Fe N2 . . 91.05(4) ?
N1 Fe N2 3_655 . 91.69(4) ?
N1 Fe N2 . . 82.42(4) ?
N2 Fe N2 3_655 . 171.53(5) ?
C N Fe . . 164.49(9) ?
N C S . . 179.58(11) ?
C3 N1 C1 . . 117.19(9) ?
C3 N1 Fe . . 129.67(7) ?
C1 N1 Fe . . 113.12(7) ?
C12 N2 C2 . . 117.19(9) ?
C12 N2 Fe . . 130.05(7) ?
C2 N2 Fe . . 112.58(7) ?
N1 C1 C6 . . 123.90(9) ?
N1 C1 C2 . . 115.85(9) ?
C6 C1 C2 . . 120.26(9) ?
N2 C2 C9 . . 123.97(9) ?
N2 C2 C1 . . 115.78(9) ?
C9 C2 C1 . . 120.25(9) ?
N1 C3 C4 . . 122.69(10) ?
N1 C3 H3 . . 121.7(16) ?
C4 C3 H3 . . 115.6(16) ?
C5 C4 C3 . . 120.16(10) ?
C5 C4 H4 . . 126.1(15) ?
C3 C4 H4 . . 113.7(15) ?
C4 C5 C6 . . 118.48(10) ?
C4 C5 H5 . . 123.1(13) ?
C6 C5 H5 . . 118.3(13) ?
C1 C6 C5 . . 117.49(9) ?
C1 C6 C7 . . 118.70(10) ?
C5 C6 C7 . . 123.80(10) ?
C8 C7 C6 . . 121.32(10) ?
C8 C7 H7 . . 120.7(13) ?
C6 C7 H7 . . 117.9(13) ?
C7 C8 C9 . . 120.77(10) ?
C7 C8 H8 . . 123.0(13) ?
C9 C8 H8 . . 116.3(13) ?
C2 C9 C10 . . 117.33(10) ?
C2 C9 C8 . . 118.65(9) ?
C10 C9 C8 . . 124.02(9) ?
C11 C10 C9 . . 118.56(10) ?
C11 C10 H10 . . 118.5(18) ?
C9 C10 H10 . . 122.8(18) ?
C10 C11 C12 . . 120.23(10) ?
C10 C11 H11 . . 116.2(15) ?
C12 C11 H11 . . 123.5(15) ?
N2 C12 C11 . . 122.71(10) ?
N2 C12 H12 . . 116.9(14) ?
C11 C12 H12 . . 120.2(14) ?

loop_
_geom_bond_atom_site_label_1
_geom_bond_atom_site_label_2
_geom_bond_site_symmetry_2
_geom_bond_distance
_geom_bond_publ_flag
Fe N 3_655 1.9365(10) ?
Fe N . 1.9365(10) ?
Fe N1 3_655 1.9800(9) ?
Fe N1 . 1.9800(9) ?
Fe N2 3_655 1.9926(9) ?
Fe N2 . 1.9926(9) ?
N C . 1.1749(15) ?
C S . 1.6363(11) ?
N1 C3 . 1.3340(14) ?
N1 C1 . 1.3635(13) ?
N2 C12 . 1.3337(14) ?
N2 C2 . 1.3662(14) ?
C1 C6 . 1.4043(15) ?
C1 C2 . 1.4282(14) ?
C2 C9 . 1.4069(14) ?
C3 C4 . 1.4036(16) ?
C3 H3 . 0.93(3) ?
C4 C5 . 1.3790(16) ?
C4 H4 . 0.96(3) ?
C5 C6 . 1.4096(15) ?
C5 H5 . 0.92(3) ?
C6 C7 . 1.4339(15) ?
C7 C8 . 1.3619(16) ?
C7 H7 . 1.00(2) ?
C8 C9 . 1.4409(15) ?
C8 H8 . 0.97(2) ?
C9 C10 . 1.4120(15) ?
C10 C11 . 1.3791(16) ?
C10 H10 . 0.90(3) ?
C11 C12 . 1.4053(15) ?
C11 H11 . 0.94(2) ?
C12 H12 . 0.94(2) ?
